data_2217659
loop_
_publ_author_name
'Slootweg, J. Chris'
'Chen, Peter'

_publ_section_title
Bis(acetato-\k<i>O</i>)[<i>N</i>,<i>N</i>,<i>N</i>',<i>N</i>'-tetramethylethane-1,2-diamine-\k^2^<i>N</i>,<i>N</i>']copper(II)
_journal_coeditor_code SI2074
_journal_issue 2
_journal_name_full 'Acta Crystallographica Section E'
_journal_page_first m430
_journal_page_last m431
_journal_paper_doi 10.1107/S1600536808002584
_journal_volume 64
_journal_year 2008
_chemical_formula_iupac '[Cu (C2 H3 O2)2 (C6 H16 N2)]'
_chemical_formula_moiety 'C10 H22 Cu N2 O4'
_chemical_formula_sum 'C10 H22 Cu N2 O4'
_chemical_formula_weight 297.84
_chemical_melting_point 178
_chemical_name_systematic
;
Bis(acetato-\kO)[N,N,N',N'-tetramethylethane-1,2-diamine-\k^2^N,N']copper(II)
;
_space_group_IT_number 14
_symmetry_cell_setting monoclinic
_symmetry_space_group_name_Hall '-P 2yn'
_symmetry_space_group_name_H-M 'P 1 21/n 1'
_atom_sites_solution_hydrogens geom
_atom_sites_solution_primary direct
_atom_sites_solution_secondary difmap
_audit_creation_method SHELXL-97
_cell_angle_alpha 90.00
_cell_angle_beta 90.910(3)
_cell_angle_gamma 90.00
_cell_formula_units_Z 4
_cell_length_a 8.0201(5)
_cell_length_b 15.9153(10)
_cell_length_c 10.8536(7)
_cell_measurement_reflns_used 10930
_cell_measurement_temperature 220(2)
_cell_measurement_theta_max 26.02
_cell_measurement_theta_min 3.17
_cell_volume 1385.20(15)
_computing_cell_refinement 'SCALEPACK (Otwinowski & Minor, 1997)'
_computing_data_collection 'COLLECT (Nonius, 2000)'
_computing_data_reduction 'DENZO and SCALEPACK (Otwinowski & Minor, 1997)'
_computing_molecular_graphics 'PLATON (Spek, 2003)'
_computing_publication_material 'SHELXL97 (Sheldrick, 2008)'
_computing_structure_refinement 'SHELXL97 (Sheldrick, 2008)'
_computing_structure_solution 'SIR97 (Altomare <i>et al.</i>,  1999)'
_diffrn_ambient_temperature 220(2)
_diffrn_measured_fraction_theta_full 0.993
_diffrn_measured_fraction_theta_max 0.993
_diffrn_measurement_device_type
;
Nonius KappaCCD area-detector
;
_diffrn_measurement_method '\f and \w scans with \k offsets'
_diffrn_radiation_monochromator graphite
_diffrn_radiation_source 'fine-focus sealed tube'
_diffrn_radiation_type MoK\a
_diffrn_radiation_wavelength 0.7107
_diffrn_reflns_av_R_equivalents 0.0395
_diffrn_reflns_av_sigmaI/netI 0.0567
_diffrn_reflns_limit_h_max 9
_diffrn_reflns_limit_h_min -9
_diffrn_reflns_limit_k_max 19
_diffrn_reflns_limit_k_min -16
_diffrn_reflns_limit_l_max 13
_diffrn_reflns_limit_l_min -13
_diffrn_reflns_number 4704
_diffrn_reflns_theta_full 26.02
_diffrn_reflns_theta_max 26.02
_diffrn_reflns_theta_min 3.17
_exptl_absorpt_coefficient_mu 1.582
_exptl_absorpt_correction_type none
_exptl_crystal_colour blue
_exptl_crystal_density_diffrn 1.428
_exptl_crystal_density_method 'not measured'
_exptl_crystal_description 'Cut fragment'
_exptl_crystal_F_000 628
_exptl_crystal_size_max 0.21
_exptl_crystal_size_mid 0.19
_exptl_crystal_size_min 0.15
_refine_diff_density_max 0.527
_refine_diff_density_min -0.448
_refine_ls_extinction_coef 0.0108(18)
_refine_ls_extinction_expression Fc^*^=kFc[1+0.001xFc^2^\l^3^/sin(2\q)]^-1/4^
_refine_ls_extinction_method 'SHELXL97 (Sheldrick, 2008)'
_refine_ls_goodness_of_fit_ref 1.055
_refine_ls_hydrogen_treatment constr
_refine_ls_matrix_type full
_refine_ls_number_parameters 183
_refine_ls_number_reflns 2711
_refine_ls_number_restraints 0
_refine_ls_restrained_S_all 1.055
_refine_ls_R_factor_all 0.0493
_refine_ls_R_factor_gt 0.0398
_refine_ls_shift/su_max 0.006
_refine_ls_shift/su_mean 0.002
_refine_ls_structure_factor_coef Fsqd
_refine_ls_weighting_details 'calc w=1/[\s^2^(Fo^2^)+(0.0446P)^2^+0.7399P] where P=(Fo^2^+2Fc^2^)/3'
_refine_ls_weighting_scheme calc
_refine_ls_wR_factor_gt 0.1002
_refine_ls_wR_factor_ref 0.1064
_reflns_number_gt 2321
_reflns_number_total 2711
_reflns_threshold_expression I>2\s(I)
_cod_data_source_file si2074.cif
_cod_data_source_block I
_cod_depositor_comments
;
The following automatic conversions were performed:
'_symmetry_cell_setting' value 'Monoclinic' changed to 'monoclinic'
according to '/home/saulius/struct/CIF-dictionaries/cif_core.dic'
dictionary named 'cif_core.dic' version 2.4.1 from 2010-06-29.

Automatic conversion script
Id: cif_fix_enum 1527 2010-12-29 10:47:43Z saulius 

The following automatic conversions were performed:

'_symmetry_cell_setting' value 'Monoclinic' changed to 'monoclinic'
according to /home/saulius/struct/CIF-dictionaries/cif_core.dic
dictionary named 'cif_core.dic' version 2.4.1 from 2010-06-29.

Automatic conversion script
Id: cif_fix_values 1715 2011-07-08 13:25:40Z adriana 
;
_cod_original_sg_symbol_H-M 'P 21/n'
_cod_database_code 2217659
_cod_database_fobs_code 2217659

loop_
_symmetry_equiv_pos_as_xyz
'x, y, z'
'-x+1/2, y+1/2, -z+1/2'
'-x, -y, -z'
'x-1/2, -y-1/2, z-1/2'

loop_
_atom_site_type_symbol
_atom_site_label
_atom_site_fract_x
_atom_site_fract_y
_atom_site_fract_z
_atom_site_U_iso_or_equiv
_atom_site_adp_type
_atom_site_calc_flag
_atom_site_refinement_flags
_atom_site_occupancy
Cu Cu1 0.53786(4) 0.26068(2) 0.13564(3) 0.03199(13) Uani d . 1
N N2 0.3491(3) 0.18731(15) 0.1983(2) 0.0345(5) Uani d . 1
C C3 0.1951(4) 0.23935(18) 0.1898(3) 0.0382(7) Uani d . 1
H H3A 0.1903 0.2777 0.2603 0.058(11) Uiso calc R 1
H H3B 0.0964 0.2031 0.1909 0.051(9) Uiso calc R 1
C C4 0.1978(4) 0.28884(19) 0.0717(3) 0.0389(7) Uani d . 1
H H4A 0.1912 0.2506 0.0010 0.038(9) Uiso calc R 1
H H4B 0.1016 0.3268 0.0675 0.055(11) Uiso calc R 1
N N5 0.3551(3) 0.33834(15) 0.0673(2) 0.0374(5) Uani d . 1
C C6 0.3407(4) 0.4158(2) 0.1401(4) 0.0529(9) Uani d . 1
H H6A 0.2490 0.4494 0.1078 0.079(12) Uiso calc R 1
H H6B 0.4436 0.4476 0.1351 0.044(9) Uiso calc R 1
H H6C 0.3201 0.4016 0.2254 0.066(12) Uiso calc R 1
C C7 0.3938(4) 0.3596(3) -0.0616(3) 0.0562(9) Uani d . 1
H H7A 0.3075 0.3960 -0.0952 0.079(14) Uiso calc R 1
H H7B 0.3988 0.3085 -0.1101 0.073(12) Uiso calc R 1
H H7C 0.5005 0.3881 -0.0642 0.059(11) Uiso calc R 1
C C8 0.3279(4) 0.10915(18) 0.1261(3) 0.0414(7) Uani d . 1
H H8A 0.2369 0.0766 0.1595 0.062(10) Uiso calc R 1
H H8B 0.4299 0.0765 0.1308 0.048(9) Uiso calc R 1
H H8C 0.3029 0.1231 0.0408 0.070(13) Uiso calc R 1
C C9 0.3865(4) 0.1654(2) 0.3283(3) 0.0448(7) Uani d . 1
H H9A 0.3981 0.2164 0.3765 0.053(10) Uiso calc R 1
H H9B 0.4896 0.1336 0.3330 0.058(10) Uiso calc R 1
H H9C 0.2963 0.1317 0.3605 0.081(13) Uiso calc R 1
O O10 0.7070(2) 0.17122(13) 0.15991(18) 0.0385(5) Uani d . 1
C C11 0.7292(3) 0.14698(17) 0.0489(3) 0.0349(6) Uani d . 1
O O12 0.6444(3) 0.17379(14) -0.03924(19) 0.0465(5) Uani d . 1
C C13 0.8650(4) 0.0828(2) 0.0276(3) 0.0492(8) Uani d . 1
H H13A 0.8172 0.0335 -0.0118 0.083(13) Uiso calc R 1
H H13B 0.9156 0.0669 0.1060 0.104(18) Uiso calc R 1
H H13C 0.9493 0.1068 -0.0250 0.096(15) Uiso calc R 1
O O14 0.7116(2) 0.34802(13) 0.11797(18) 0.0405(5) Uani d . 1
C C15 0.7388(4) 0.36997(18) 0.2298(3) 0.0369(6) Uani d . 1
O O16 0.6567(3) 0.34218(14) 0.31695(19) 0.0449(5) Uani d . 1
C C17 0.8749(4) 0.4340(2) 0.2530(4) 0.0503(8) Uani d . 1
H H17A 0.8266 0.4850 0.2858 0.078(12) Uiso calc R 1
H H17B 0.9300 0.4466 0.1762 0.084(16) Uiso calc R 1
H H17C 0.9557 0.4115 0.3117 0.091(13) Uiso calc R 1

loop_
_atom_site_aniso_label
_atom_site_aniso_U_11
_atom_site_aniso_U_22
_atom_site_aniso_U_33
_atom_site_aniso_U_12
_atom_site_aniso_U_13
_atom_site_aniso_U_23
Cu1 0.0299(2) 0.0361(2) 0.0299(2) 0.00122(13) -0.00067(14) -0.00086(13)
N2 0.0332(12) 0.0405(12) 0.0295(12) 0.0007(10) -0.0031(9) -0.0032(10)
C3 0.0315(14) 0.0484(16) 0.0346(15) 0.0014(12) 0.0018(12) -0.0055(12)
C4 0.0351(15) 0.0467(16) 0.0348(15) 0.0062(13) -0.0063(12) -0.0057(13)
N5 0.0379(13) 0.0390(12) 0.0352(13) 0.0029(10) -0.0005(10) 0.0015(10)
C6 0.0446(18) 0.0394(16) 0.074(3) 0.0082(14) -0.0051(17) -0.0102(16)
C7 0.054(2) 0.071(2) 0.0435(19) 0.0032(18) -0.0009(16) 0.0163(18)
C8 0.0379(15) 0.0382(15) 0.0481(19) -0.0035(12) -0.0016(13) -0.0061(13)
C9 0.0479(18) 0.0558(18) 0.0306(15) 0.0010(15) -0.0045(13) 0.0079(14)
O10 0.0361(11) 0.0447(11) 0.0347(11) 0.0060(9) -0.0011(8) -0.0023(9)
C11 0.0273(13) 0.0368(14) 0.0405(16) -0.0042(11) 0.0034(11) 0.0005(12)
O12 0.0471(12) 0.0582(13) 0.0341(11) 0.0019(10) -0.0039(9) 0.0026(10)
C13 0.0395(17) 0.0447(17) 0.064(2) 0.0024(13) 0.0077(16) -0.0079(16)
O14 0.0384(11) 0.0465(11) 0.0366(11) -0.0045(9) 0.0025(9) -0.0017(9)
C15 0.0315(14) 0.0392(15) 0.0399(16) 0.0031(11) -0.0014(12) -0.0018(12)
O16 0.0441(12) 0.0536(12) 0.0371(11) -0.0046(10) 0.0056(9) -0.0008(10)
C17 0.0405(17) 0.0480(17) 0.062(2) -0.0092(14) 0.0007(16) -0.0118(16)

loop_
_atom_type_symbol
_atom_type_description
_atom_type_scat_dispersion_real
_atom_type_scat_dispersion_imag
_atom_type_scat_source
C C 0.0033 0.0016 'International Tables Vol C Tables 4.2.6.8 and 6.1.1.4'
H H 0.0000 0.0000 'International Tables Vol C Tables 4.2.6.8 and 6.1.1.4'
N N 0.0061 0.0033 'International Tables Vol C Tables 4.2.6.8 and 6.1.1.4'
O O 0.0106 0.0060 'International Tables Vol C Tables 4.2.6.8 and 6.1.1.4'
Cu Cu 0.3201 1.2651 'International Tables Vol C Tables 4.2.6.8 and 6.1.1.4'

loop_
_geom_angle_atom_site_label_1
_geom_angle_atom_site_label_2
_geom_angle_atom_site_label_3
_geom_angle
_geom_angle_publ_flag
O14 Cu1 O10 92.08(9) yes
O14 Cu1 N2 164.30(9) yes
O10 Cu1 N2 93.12(9) yes
O14 Cu1 N5 92.40(9) yes
O10 Cu1 N5 165.18(9) yes
N2 Cu1 N5 86.30(9) yes
C8 N2 C9 109.1(2) ?
C8 N2 C3 110.3(2) ?
C9 N2 C3 110.2(2) ?
C8 N2 Cu1 112.67(18) ?
C9 N2 Cu1 108.25(18) ?
C3 N2 Cu1 106.29(17) ?
N2 C3 C4 108.7(2) ?
N5 C4 C3 109.1(2) ?
C6 N5 C7 109.7(3) ?
C6 N5 C4 110.7(2) ?
C7 N5 C4 110.0(2) ?
C6 N5 Cu1 111.94(19) ?
C7 N5 Cu1 108.74(19) ?
C4 N5 Cu1 105.74(17) ?
C11 O10 Cu1 101.36(17) ?
O12 C11 O10 122.6(3) ?
O12 C11 C13 120.1(3) ?
O10 C11 C13 117.3(3) ?
C15 O14 Cu1 102.12(18) ?
O16 C15 O14 122.7(3) ?
O16 C15 C17 120.2(3) ?
O14 C15 C17 117.0(3) ?
N2 C3 H3A 110 ?
N2 C3 H3B 110 ?
C4 C3 H3A 110 ?
C4 C3 H3B 110 ?
H3A C3 H3B 108 ?
N5 C4 H4A 110 ?
N5 C4 H4B 110 ?
C3 C4 H4A 110 ?
C3 C4 H4B 110 ?
H4A C4 H4B 108 ?
N5 C6 H6A 109 ?
N5 C6 H6B 109 ?
N5 C6 H6C 109 ?
H6A C6 H6B 109 ?
H6A C6 H6C 109 ?
H6B C6 H6C 109 ?
N5 C7 H7A 109 ?
N5 C7 H7B 109 ?
N5 C7 H7C 109 ?
H7A C7 H7B 109 ?
H7A C7 H7C 110 ?
H7B C7 H7C 109 ?
N2 C8 H8A 109 ?
N2 C8 H8B 109 ?
N2 C8 H8C 109 ?
H8A C8 H8B 109 ?
H8A C8 H8C 109 ?
H8B C8 H8C 110 ?
N2 C9 H9A 109 ?
N2 C9 H9B 109 ?
N2 C9 H9C 109 ?
H9A C9 H9B 110 ?
H9A C9 H9C 110 ?
H9B C9 H9C 109 ?
C11 C13 H13A 109 ?
C11 C13 H13B 110 ?
C11 C13 H13C 110 ?
H13A C13 H13B 109 ?
H13A C13 H13C 109 ?
H13B C13 H13C 109 ?
C15 C17 H17A 110 ?
C15 C17 H17B 109 ?
C15 C17 H17C 109 ?
H17A C17 H17B 109 ?
H17A C17 H17C 110 ?
H17B C17 H17C 109 ?

loop_
_geom_bond_atom_site_label_1
_geom_bond_atom_site_label_2
_geom_bond_distance
_geom_bond_publ_flag
Cu1 O14 1.9797(19) yes
Cu1 O10 1.9813(19) yes
Cu1 O12 2.509(2) yes
Cu1 O16 2.531(2) yes
Cu1 N2 2.037(2) yes
Cu1 N5 2.047(2) yes
N2 C8 1.478(4) ?
N2 C9 1.480(4) ?
N2 C3 1.489(4) ?
C3 C4 1.505(4) ?
C4 N5 1.489(4) ?
N5 C6 1.470(4) ?
N5 C7 1.477(4) ?
O10 C11 1.280(4) yes
C11 O12 1.241(3) yes
C11 C13 1.514(4) ?
O14 C15 1.278(4) yes
C15 O16 1.243(4) yes
C15 C17 1.512(4) ?
C3 H3A 0.98 ?
C3 H3B 0.98 ?
C4 H4A 0.98 ?
C4 H4B 0.98 ?
C6 H6A 0.97 ?
C6 H6B 0.97 ?
C6 H6C 0.97 ?
C7 H7A 0.97 ?
C7 H7B 0.97 ?
C7 H7C 0.97 ?
C8 H8A 0.97 ?
C8 H8B 0.97 ?
C8 H8C 0.97 ?
C9 H9A 0.97 ?
C9 H9B 0.97 ?
C9 H9C 0.97 ?
C13 H13A 0.97 ?
C13 H13B 0.97 ?
C13 H13C 0.97 ?
C17 H17A 0.97 ?
C17 H17B 0.97 ?
C17 H17C 0.97 ?

loop_
_geom_hbond_atom_site_label_D
_geom_hbond_atom_site_label_H
_geom_hbond_atom_site_label_A
_geom_hbond_site_symmetry_A
_geom_hbond_distance_DH
_geom_hbond_distance_HA
_geom_hbond_distance_DA
_geom_hbond_angle_DHA
_geom_hbond_publ_flag
C3 H3A O12 4_566 0.98 2.34 3.281(4) 160 y
C4 H4A O16 4_565 0.98 2.50 3.475(4) 176 y
C13 H13C O16 4_665 0.97 2.54 3.507(4) 173 y
C17 H17C O12 4_666 0.97 2.58 3.542(4) 170 y

loop_
_geom_torsion_atom_site_label_1
_geom_torsion_atom_site_label_2
_geom_torsion_atom_site_label_3
_geom_torsion_atom_site_label_4
_geom_torsion
_geom_torsion_publ_flag
O14 Cu1 N2 C8 -167.6(3) ?
O10 Cu1 N2 C8 -58.42(19) ?
N5 Cu1 N2 C8 106.75(19) ?
O14 Cu1 N2 C9 -46.9(4) ?
O10 Cu1 N2 C9 62.3(2) ?
N5 Cu1 N2 C9 -132.6(2) ?
O14 Cu1 N2 C3 71.5(4) yes
O10 Cu1 N2 C3 -179.34(17) yes
N5 Cu1 N2 C3 -14.18(18) yes
C8 N2 C3 C4 -82.3(3) ?
C9 N2 C3 C4 157.2(2) ?
Cu1 N2 C3 C4 40.1(3) ?
N2 C3 C4 N5 -55.2(3) ?
C3 C4 N5 C6 -81.1(3) ?
C3 C4 N5 C7 157.5(3) ?
C3 C4 N5 Cu1 40.3(3) ?
O14 Cu1 N5 C6 -58.0(2) ?
O10 Cu1 N5 C6 -165.4(3) ?
N2 Cu1 N5 C6 106.3(2) ?
O14 Cu1 N5 C7 63.3(2) ?
O10 Cu1 N5 C7 -44.1(5) ?
N2 Cu1 N5 C7 -132.3(2) ?
O14 Cu1 N5 C4 -178.58(17) ?
O10 Cu1 N5 C4 74.0(4) ?
N2 Cu1 N5 C4 -14.25(17) ?
O14 Cu1 O10 C11 -90.25(17) ?
N2 Cu1 O10 C11 104.56(18) ?
N5 Cu1 O10 C11 17.2(4) ?
Cu1 O10 C11 O12 -5.8(3) ?
Cu1 O10 C11 C13 174.5(2) ?
O10 Cu1 O14 C15 -87.43(18) ?
N2 Cu1 O14 C15 21.9(4) ?
N5 Cu1 O14 C15 106.71(19) ?
Cu1 O14 C15 O16 -4.8(3) ?
Cu1 O14 C15 C17 176.6(2) ?
